data_4088639
loop_
_publ_author_name
'Chen, Jiawei'
'Tagne Kuate, Alain C.'
'Lalancette, Roger A.'
'J\"akle, Frieder'

_publ_section_title
;
 Heteroatom-Bridged ortho-Biferrocenes: Stereoselective Synthesis,
 Structural Features, and Electrochemical Properties
;
_journal_issue 11
_journal_name_full Organometallics
_journal_page_first 1964
_journal_paper_doi 10.1021/acs.organomet.6b00272
_journal_volume 35
_journal_year 2016
_chemical_absolute_configuration syn
_chemical_formula_moiety 'C24 H28 Fe2 Si Sn'
_chemical_formula_sum 'C24 H28 Fe2 Si Sn'
_chemical_formula_weight 574.94
_space_group_IT_number 5
_space_group_name_Hall 'C 2y'
_space_group_name_H-M_alt 'C 1 2 1'
_symmetry_cell_setting monoclinic
_symmetry_space_group_name_Hall 'C 2y'
_symmetry_space_group_name_H-M 'C 1 2 1'
_atom_sites_solution_hydrogens geom
_atom_sites_solution_primary direct
_atom_sites_solution_secondary difmap
_audit_creation_method SHELXL-97
_cell_angle_alpha 90.00
_cell_angle_beta 117.891(2)
_cell_angle_gamma 90.00
_cell_formula_units_Z 4
_cell_length_a 13.2479(4)
_cell_length_b 13.5201(4)
_cell_length_c 13.9401(6)
_cell_measurement_reflns_used 8956
_cell_measurement_temperature 100(2)
_cell_measurement_theta_max 70.56
_cell_measurement_theta_min 3.59
_cell_volume 2206.82(14)
_computing_cell_refinement 'APEX 2'
_computing_data_collection 'APEX 2 (Bruker, 2006)'
_computing_data_reduction 'SAINT (Bruker, 2005)'
_computing_molecular_graphics SHELXTL
_computing_publication_material SHELXTL
_computing_structure_refinement SHELXTL
_computing_structure_solution 'SHELXTL (Sheldrick, 2008b)'
_diffrn_ambient_temperature 100(2)
_diffrn_measured_fraction_theta_full 0.967
_diffrn_measured_fraction_theta_max 0.918
_diffrn_measurement_device_type 'Bruker SMART CCD Apex-II area-detector'
_diffrn_measurement_method '\f and \w'
_diffrn_radiation_monochromator graphite
_diffrn_radiation_source 'fine-focus sealed tube'
_diffrn_radiation_type CuK\a
_diffrn_radiation_wavelength 1.54178
_diffrn_reflns_av_R_equivalents 0.0357
_diffrn_reflns_av_sigmaI/netI 0.0415
_diffrn_reflns_limit_h_max 15
_diffrn_reflns_limit_h_min -16
_diffrn_reflns_limit_k_max 16
_diffrn_reflns_limit_k_min -16
_diffrn_reflns_limit_l_max 16
_diffrn_reflns_limit_l_min -16
_diffrn_reflns_number 9272
_diffrn_reflns_theta_full 67.50
_diffrn_reflns_theta_max 70.69
_diffrn_reflns_theta_min 3.59
_exptl_absorpt_coefficient_mu 19.892
_exptl_absorpt_correction_T_max 0.1819
_exptl_absorpt_correction_T_min 0.0472
_exptl_absorpt_correction_type numerical
_exptl_absorpt_process_details 'SADABS (Sheldrick, 2008a)'
_exptl_crystal_colour orange
_exptl_crystal_density_diffrn 1.730
_exptl_crystal_density_method 'not measured'
_exptl_crystal_description ROD
_exptl_crystal_F_000 1152
_exptl_crystal_size_max 0.39
_exptl_crystal_size_mid 0.20
_exptl_crystal_size_min 0.13
_refine_diff_density_max 1.019
_refine_diff_density_min -1.122
_refine_diff_density_rms 0.142
_refine_ls_abs_structure_details 'Flack (1983), 1497 Friedel pairs'
_refine_ls_abs_structure_Flack 0.114(17)
_refine_ls_extinction_coef 0.00010(2)
_refine_ls_extinction_expression Fc^*^=kFc[1+0.001xFc^2^\l^3^/sin(2\q)]^-1/4^
_refine_ls_extinction_method SHELXL
_refine_ls_goodness_of_fit_ref 1.17
_refine_ls_hydrogen_treatment constr
_refine_ls_matrix_type full
_refine_ls_number_parameters 261
_refine_ls_number_reflns 3538
_refine_ls_number_restraints 8
_refine_ls_restrained_S_all 1.17
_refine_ls_R_factor_all 0.052
_refine_ls_R_factor_gt 0.050
_refine_ls_shift/su_max 0.00
_refine_ls_shift/su_mean 0.00
_refine_ls_structure_factor_coef Fsqd
_refine_ls_weighting_details 'calc w=1/[\s^2^(Fo^2^)+(0.0000P)^2^+50.2617P] where P=(Fo^2^+2Fc^2^)/3'
_refine_ls_weighting_scheme calc
_refine_ls_wR_factor_gt 0.114
_refine_ls_wR_factor_ref 0.117
_reflns_number_gt 3457
_reflns_number_total 3538
_reflns_threshold_expression >2sigma(I)
_cod_data_source_file om6b00272_si_002.cif
_cod_data_source_block 062810ral_jc_sisn_0m
_cod_depositor_comments
;
The following automatic conversions were performed:

data item '_symmetry_cell_setting' value 'Monoclinic' was changed to
'monoclinic' in accordance with the
/home/saulius/struct/COD-crude-data/automatic-downloads/DataCite-retrospective/ACS/depositions/lib/dictionaries/cif_core.dic
dictionary named 'cif_core.dic' version 2.4.2 last updated on
2011-04-26.

Automatic conversion script
Id: cif_fix_values 6909 2019-04-08 15:41:33Z antanas 
;
_cod_original_cell_volume 2206.81(13)
_cod_original_sg_symbol_H-M C2
_cod_database_code 4088639

loop_
_symmetry_equiv_pos_as_xyz
'x, y, z'
'-x, y, -z'
'x+1/2, y+1/2, z'
'-x+1/2, y+1/2, -z'

loop_
_atom_site_label
_atom_site_type_symbol
_atom_site_fract_x
_atom_site_fract_y
_atom_site_fract_z
_atom_site_U_iso_or_equiv
_atom_site_adp_type
_atom_site_occupancy
_atom_site_symmetry_multiplicity
_atom_site_calc_flag
_atom_site_refinement_flags
Sn1 Sn 0.5000 0.28097(7) 0.5000 0.0248(3) Uani 1 2 d S
Sn2 Sn 1.0000 0.48456(5) 1.0000 0.0134(3) Uani 1 2 d SU
Fe1 Fe 0.74176(16) 0.12589(17) 0.51169(16) 0.0191(5) Uani 1 1 d .
C4 C 0.6715(10) 0.1149(14) 0.3455(11) 0.035(4) Uani 1 1 d .
H4 H 0.7128 0.1085 0.3013 0.042 Uiso 1 1 calc R
C1 C 0.5759(7) 0.1822(8) 0.4348(8) 0.020(2) Uani 1 1 d .
C3 C 0.6315(9) 0.0383(9) 0.3869(9) 0.032(3) Uani 1 1 d .
H3 H 0.6440 -0.0337 0.3796 0.039 Uiso 1 1 calc R
C5 C 0.6357(8) 0.2068(9) 0.3780(9) 0.029(3) Uani 1 1 d .
H5 H 0.6507 0.2754 0.3612 0.034 Uiso 1 1 calc R
Si1 Si 0.5000 -0.0052(6) 0.5000 0.0188(12) Uani 1 2 d S
C10 C 0.8514(8) 0.2147(8) 0.6381(10) 0.033(3) Uani 1 1 d .
H10 H 0.8378 0.2851 0.6511 0.039 Uiso 1 1 calc R
C7 C 0.8596(11) 0.0474(9) 0.6387(13) 0.054(4) Uani 1 1 d .
H7 H 0.8526 -0.0235 0.6550 0.065 Uiso 1 1 calc R
C9 C 0.9028(9) 0.1817(12) 0.5754(10) 0.046(4) Uani 1 1 d .
H9 H 0.9330 0.2250 0.5365 0.055 Uiso 1 1 calc R
C8 C 0.9080(10) 0.0805(13) 0.5801(11) 0.053(4) Uani 1 1 d .
H8 H 0.9417 0.0379 0.5436 0.063 Uiso 1 1 calc R
C2 C 0.5737(8) 0.0759(8) 0.4422(8) 0.021(2) Uani 1 1 d .
C6 C 0.8224(10) 0.1315(14) 0.6778(11) 0.035(3) Uani 1 1 d .
H6 H 0.7855 0.1300 0.7261 0.042 Uiso 1 1 calc R
C11 C 0.6222(8) 0.3732(7) 0.6267(8) 0.023(2) Uani 1 1 d .
H11A H 0.5826 0.4156 0.6554 0.034 Uiso 1 1 calc R
H11B H 0.6620 0.4145 0.5973 0.034 Uiso 1 1 calc R
H11C H 0.6777 0.3316 0.6851 0.034 Uiso 1 1 calc R
C12 C 0.6068(10) -0.0837(7) 0.6098(10) 0.040(3) Uani 1 1 d .
H12A H 0.5676 -0.1292 0.6360 0.060 Uiso 1 1 calc R
H12B H 0.6591 -0.0416 0.6697 0.060 Uiso 1 1 calc R
H12C H 0.6503 -0.1217 0.5816 0.060 Uiso 1 1 calc R
Fe2 Fe 0.76500(17) 0.6382(2) 0.99593(18) 0.0263(6) Uani 1 1 d .
C26 C 0.8442(12) 0.638(2) 1.1579(12) 0.059(6) Uani 1 1 d .
H26 H 0.9283 0.6402 1.2073 0.070 Uiso 1 1 calc R
C27 C 0.768(2) 0.7186(12) 1.1183(16) 0.083(7) Uani 1 1 d .
H27 H 0.7905 0.7898 1.1325 0.100 Uiso 1 1 calc R
C28 C 0.6595(14) 0.6852(15) 1.0577(12) 0.060(5) Uani 1 1 d .
H28 H 0.5897 0.7271 1.0192 0.072 Uiso 1 1 calc R
C29 C 0.6633(11) 0.5861(14) 1.0558(11) 0.053(4) Uani 1 1 d .
H29 H 0.5958 0.5419 1.0159 0.064 Uiso 1 1 calc R
C30 C 0.7759(15) 0.5537(11) 1.1197(13) 0.056(4) Uani 1 1 d .
H30 H 0.8023 0.4834 1.1346 0.068 Uiso 1 1 calc R
C21 C 0.8583(8) 0.5836(8) 0.9259(8) 0.020(2) Uani 1 1 d .
C22 C 0.8680(8) 0.6893(7) 0.9338(8) 0.020(2) Uani 1 1 d .
C25 C 0.7385(9) 0.5590(8) 0.8617(8) 0.025(2) Uani 1 1 d .
H25 H 0.7058 0.4908 0.8433 0.030 Uiso 1 1 calc R
C23 C 0.7515(9) 0.7281(9) 0.8706(9) 0.029(2) Uani 1 1 d .
H23 H 0.7310 0.7999 0.8636 0.035 Uiso 1 1 calc R
C24 C 0.6730(11) 0.6520(13) 0.8308(11) 0.033(4) Uani 1 1 d .
H24 H 0.5882 0.6588 0.7876 0.039 Uiso 1 1 calc R
Si2 Si 1.0000 0.7678(4) 1.0000 0.0287(14) Uani 1 2 d S
C31 C 0.9977(9) 0.3944(7) 0.8723(8) 0.023(2) Uani 1 1 d U
H31A H 0.9448 0.3390 0.8582 0.035 Uiso 1 1 calc R
H31B H 1.0746 0.3688 0.8942 0.035 Uiso 1 1 calc R
H31C H 0.9725 0.4342 0.8063 0.035 Uiso 1 1 calc R
C32 C 1.0002(11) 0.8509(8) 0.8918(10) 0.037(3) Uani 1 1 d .
H32A H 0.9969 0.8105 0.8320 0.055 Uiso 1 1 calc R
H32B H 1.0702 0.8906 0.9225 0.055 Uiso 1 1 calc R
H32C H 0.9336 0.8947 0.8646 0.055 Uiso 1 1 calc R

loop_
_atom_site_aniso_label
_atom_site_aniso_U_11
_atom_site_aniso_U_22
_atom_site_aniso_U_33
_atom_site_aniso_U_23
_atom_site_aniso_U_13
_atom_site_aniso_U_12
Sn1 0.0200(6) 0.0209(7) 0.0285(7) 0.000 0.0071(6) 0.000
Sn2 0.0165(5) 0.0102(5) 0.0199(6) 0.000 0.0139(5) 0.000
Fe1 0.0161(9) 0.0197(10) 0.0218(10) 0.0008(10) 0.0090(8) 0.0097(10)
C4 0.015(5) 0.067(11) 0.025(7) 0.015(7) 0.011(5) 0.008(6)
C1 0.011(4) 0.030(5) 0.026(5) 0.006(4) 0.014(4) 0.007(4)
C3 0.022(5) 0.044(7) 0.021(6) -0.019(5) 0.001(5) 0.007(5)
C5 0.011(4) 0.048(7) 0.020(6) 0.009(5) 0.001(4) -0.008(4)
Si1 0.0072(18) 0.031(3) 0.015(2) 0.000 0.0022(18) 0.000
C10 0.014(5) 0.029(6) 0.037(7) -0.014(5) -0.004(5) 0.004(4)
C7 0.028(7) 0.024(6) 0.065(10) 0.002(6) -0.015(7) 0.009(5)
C9 0.009(5) 0.089(11) 0.043(7) 0.024(7) 0.015(5) -0.004(6)
C8 0.019(6) 0.098(12) 0.031(7) -0.022(8) 0.003(5) 0.032(7)
C2 0.011(4) 0.032(5) 0.021(5) -0.005(4) 0.007(4) 0.000(4)
C6 0.016(6) 0.057(9) 0.024(7) -0.005(7) 0.002(5) 0.005(7)
C11 0.018(5) 0.012(4) 0.023(6) -0.001(4) -0.002(4) -0.008(4)
C12 0.043(7) 0.008(5) 0.044(7) -0.003(5) -0.001(6) 0.003(5)
Fe2 0.0174(9) 0.0400(15) 0.0228(11) -0.0051(12) 0.0105(9) -0.0003(11)
C26 0.022(6) 0.133(19) 0.022(7) -0.025(11) 0.011(6) -0.007(10)
C27 0.20(2) 0.039(8) 0.084(13) -0.006(9) 0.124(17) -0.011(12)
C28 0.054(9) 0.101(14) 0.041(8) 0.014(9) 0.036(8) 0.039(9)
C29 0.037(7) 0.102(12) 0.043(8) -0.031(8) 0.037(7) -0.041(8)
C30 0.091(12) 0.043(8) 0.076(11) 0.021(7) 0.074(10) 0.030(8)
C21 0.013(4) 0.034(5) 0.016(5) 0.000(4) 0.009(4) 0.012(4)
C22 0.022(5) 0.027(5) 0.012(5) 0.007(4) 0.008(4) 0.005(4)
C25 0.030(6) 0.033(6) 0.011(5) -0.011(4) 0.009(4) -0.001(5)
C23 0.034(6) 0.033(6) 0.023(6) 0.013(5) 0.016(5) 0.012(5)
C24 0.026(6) 0.058(10) 0.025(7) -0.002(7) 0.020(6) -0.003(7)
Si2 0.039(3) 0.004(3) 0.032(3) 0.000 0.007(3) 0.000
C31 0.034(5) 0.024(5) 0.020(5) -0.017(4) 0.020(5) -0.008(4)
C32 0.056(7) 0.023(6) 0.043(7) -0.001(5) 0.032(7) -0.002(5)

loop_
_atom_type_symbol
_atom_type_description
_atom_type_scat_dispersion_real
_atom_type_scat_dispersion_imag
_atom_type_scat_source
C C 0.0181 0.0091 'International Tables Vol C Tables 4.2.6.8 and 6.1.1.4'
H H 0.0000 0.0000 'International Tables Vol C Tables 4.2.6.8 and 6.1.1.4'
Si Si 0.2541 0.3302 'International Tables Vol C Tables 4.2.6.8 and 6.1.1.4'
Fe Fe -1.1336 3.1974 'International Tables Vol C Tables 4.2.6.8 and 6.1.1.4'
Sn Sn 0.0259 5.4591 'International Tables Vol C Tables 4.2.6.8 and 6.1.1.4'

loop_
_geom_angle_atom_site_label_1
_geom_angle_atom_site_label_2
_geom_angle_atom_site_label_3
_geom_angle
_geom_angle_site_symmetry_1
_geom_angle_site_symmetry_3
C1 Sn1 C1 101.7(5) 2_656 .
C1 Sn1 C11 113.1(4) 2_656 2_656
C1 Sn1 C11 109.9(4) . 2_656
C1 Sn1 C11 109.9(4) 2_656 .
C1 Sn1 C11 113.1(4) . .
C11 Sn1 C11 109.1(5) 2_656 .
C21 Sn2 C21 102.4(6) 2_757 .
C21 Sn2 C31 106.7(4) 2_757 2_757
C21 Sn2 C31 115.2(4) . 2_757
C21 Sn2 C31 115.2(4) 2_757 .
C21 Sn2 C31 106.7(4) . .
C31 Sn2 C31 110.7(6) 2_757 .
C7 Fe1 C9 65.8(6) . .
C7 Fe1 C8 38.1(6) . .
C9 Fe1 C8 39.3(6) . .
C7 Fe1 C3 113.0(5) . .
C9 Fe1 C3 140.5(5) . .
C8 Fe1 C3 114.1(5) . .
C7 Fe1 C5 173.9(6) . .
C9 Fe1 C5 109.4(5) . .
C8 Fe1 C5 135.7(6) . .
C3 Fe1 C5 67.8(5) . .
C7 Fe1 C6 41.5(6) . .
C9 Fe1 C6 66.8(5) . .
C8 Fe1 C6 66.8(5) . .
C3 Fe1 C6 140.4(7) . .
C5 Fe1 C6 141.5(6) . .
C7 Fe1 C4 134.6(7) . .
C9 Fe1 C4 110.4(5) . .
C8 Fe1 C4 108.9(5) . .
C3 Fe1 C4 40.0(6) . .
C5 Fe1 C4 42.1(6) . .
C6 Fe1 C4 175.7(6) . .
C7 Fe1 C10 67.2(5) . .
C9 Fe1 C10 40.2(5) . .
C8 Fe1 C10 66.6(5) . .
C3 Fe1 C10 179.3(5) . .
C5 Fe1 C10 112.1(5) . .
C6 Fe1 C10 39.3(6) . .
C4 Fe1 C10 140.3(6) . .
C7 Fe1 C2 117.1(5) . .
C9 Fe1 C2 176.9(5) . .
C8 Fe1 C2 143.6(6) . .
C3 Fe1 C2 40.0(4) . .
C5 Fe1 C2 67.7(4) . .
C6 Fe1 C2 114.6(5) . .
C4 Fe1 C2 68.4(5) . .
C10 Fe1 C2 139.3(4) . .
C3 C4 C5 104.9(10) . .
C3 C4 Fe1 69.5(7) . .
C5 C4 Fe1 68.6(7) . .
C5 C1 C2 108.3(9) . .
C5 C1 Sn1 127.1(8) . .
C2 C1 Sn1 124.7(7) . .
C4 C3 C2 111.3(11) . .
C4 C3 Fe1 70.5(8) . .
C2 C3 Fe1 71.4(6) . .
C1 C5 C4 108.8(10) . .
C1 C5 Fe1 71.7(6) . .
C4 C5 Fe1 69.4(7) . .
C12 Si1 C12 110.3(8) . 2_656
C12 Si1 C2 109.2(5) . 2_656
C12 Si1 C2 109.7(5) 2_656 2_656
C12 Si1 C2 109.7(5) . .
C12 Si1 C2 109.2(5) 2_656 .
C2 Si1 C2 108.7(8) 2_656 .
C6 C10 C9 107.2(11) . .
C6 C10 Fe1 69.7(7) . .
C9 C10 Fe1 68.7(7) . .
C8 C7 C6 108.4(13) . .
C8 C7 Fe1 71.5(8) . .
C6 C7 Fe1 70.0(7) . .
C8 C9 C10 108.4(11) . .
C8 C9 Fe1 70.7(7) . .
C10 C9 Fe1 71.1(6) . .
C7 C8 C9 109.6(11) . .
C7 C8 Fe1 70.3(7) . .
C9 C8 Fe1 70.0(7) . .
C3 C2 C1 106.6(9) . .
C3 C2 Si1 123.1(9) . .
C1 C2 Si1 130.1(8) . .
C3 C2 Fe1 68.6(6) . .
C1 C2 Fe1 69.9(5) . .
Si1 C2 Fe1 130.3(5) . .
C10 C6 C7 106.3(12) . .
C10 C6 Fe1 71.0(8) . .
C7 C6 Fe1 68.5(8) . .
C26 Fe2 C27 41.3(9) . .
C26 Fe2 C29 68.3(6) . .
C27 Fe2 C29 65.7(7) . .
C26 Fe2 C30 40.6(8) . .
C27 Fe2 C30 67.3(6) . .
C29 Fe2 C30 40.7(6) . .
C26 Fe2 C21 115.2(6) . .
C27 Fe2 C21 145.9(8) . .
C29 Fe2 C21 138.1(6) . .
C30 Fe2 C21 112.8(5) . .
C26 Fe2 C25 144.2(8) . .
C27 Fe2 C25 172.2(9) . .
C29 Fe2 C25 109.6(5) . .
C30 Fe2 C25 113.6(6) . .
C21 Fe2 C25 41.7(4) . .
C26 Fe2 C24 173.4(8) . .
C27 Fe2 C24 132.1(8) . .
C29 Fe2 C24 109.6(5) . .
C30 Fe2 C24 141.2(7) . .
C21 Fe2 C24 70.7(5) . .
C25 Fe2 C24 42.2(5) . .
C26 Fe2 C22 112.2(6) . .
C27 Fe2 C22 115.1(6) . .
C29 Fe2 C22 179.1(6) . .
C30 Fe2 C22 139.2(5) . .
C21 Fe2 C22 41.1(4) . .
C25 Fe2 C22 69.6(4) . .
C24 Fe2 C22 70.0(4) . .
C26 Fe2 C28 68.1(6) . .
C27 Fe2 C28 39.0(8) . .
C29 Fe2 C28 38.5(7) . .
C30 Fe2 C28 66.9(6) . .
C21 Fe2 C28 175.0(7) . .
C25 Fe2 C28 133.5(6) . .
C24 Fe2 C28 106.2(6) . .
C22 Fe2 C28 142.3(7) . .
C26 Fe2 C23 138.6(9) . .
C27 Fe2 C23 111.1(6) . .
C29 Fe2 C23 138.2(6) . .
C30 Fe2 C23 178.2(5) . .
C21 Fe2 C23 68.9(4) . .
C25 Fe2 C23 67.9(5) . .
C24 Fe2 C23 39.2(5) . .
C22 Fe2 C23 41.9(4) . .
C28 Fe2 C23 111.5(6) . .
C30 C26 C27 105.3(14) . .
C30 C26 Fe2 70.5(9) . .
C27 C26 Fe2 69.8(10) . .
C28 C27 C26 109.9(15) . .
C28 C27 Fe2 72.4(9) . .
C26 C27 Fe2 68.9(8) . .
C29 C28 C27 107.8(14) . .
C29 C28 Fe2 69.2(7) . .
C27 C28 Fe2 68.6(8) . .
C28 C29 C30 109.7(13) . .
C28 C29 Fe2 72.4(8) . .
C30 C29 Fe2 69.7(7) . .
C26 C30 C29 107.2(14) . .
C26 C30 Fe2 68.8(9) . .
C29 C30 Fe2 69.6(8) . .
C22 C21 C25 108.0(8) . .
C22 C21 Fe2 69.8(6) . .
C25 C21 Fe2 69.2(5) . .
C22 C21 Sn2 124.1(7) . .
C25 C21 Sn2 128.0(8) . .
Fe2 C21 Sn2 126.0(5) . .
C21 C22 C23 106.2(9) . .
C21 C22 Si2 129.1(8) . .
C23 C22 Si2 124.6(8) . .
C21 C22 Fe2 69.1(6) . .
C23 C22 Fe2 69.8(6) . .
Si2 C22 Fe2 129.4(5) . .
C21 C25 C24 108.1(10) . .
C21 C25 Fe2 69.1(5) . .
C24 C25 Fe2 69.2(7) . .
C24 C23 C22 110.9(11) . .
C24 C23 Fe2 69.6(7) . .
C22 C23 Fe2 68.4(5) . .
C23 C24 C25 106.8(10) . .
C23 C24 Fe2 71.1(7) . .
C25 C24 Fe2 68.6(7) . .
C22 Si2 C22 111.2(7) . 2_757
C22 Si2 C32 112.4(5) . 2_757
C22 Si2 C32 107.1(5) 2_757 2_757
C22 Si2 C32 107.1(5) . .
C22 Si2 C32 112.4(5) 2_757 .
C32 Si2 C32 106.7(8) 2_757 .

loop_
_geom_bond_atom_site_label_1
_geom_bond_atom_site_label_2
_geom_bond_distance
_geom_bond_site_symmetry_2
Sn1 C1 2.115(9) 2_656
Sn1 C1 2.115(9) .
Sn1 C11 2.149(9) 2_656
Sn1 C11 2.149(9) .
Sn2 C21 2.137(9) 2_757
Sn2 C21 2.137(9) .
Sn2 C31 2.145(9) 2_757
Sn2 C31 2.145(9) .
Fe1 C7 2.028(12) .
Fe1 C9 2.034(11) .
Fe1 C8 2.043(11) .
Fe1 C3 2.046(11) .
Fe1 C5 2.048(11) .
Fe1 C6 2.048(13) .
Fe1 C4 2.059(14) .
Fe1 C10 2.065(11) .
Fe1 C2 2.082(9) .
C4 C3 1.41(2) .
C4 C5 1.47(2) .
C1 C5 1.398(14) .
C1 C2 1.442(14) .
C3 C2 1.412(14) .
Si1 C12 1.856(12) .
Si1 C12 1.856(12) 2_656
Si1 C2 1.882(12) 2_656
Si1 C2 1.882(12) .
C10 C6 1.38(2) .
C10 C9 1.408(18) .
C7 C8 1.33(2) .
C7 C6 1.44(2) .
C9 C8 1.37(2) .
Fe2 C26 1.995(15) .
Fe2 C27 2.008(14) .
Fe2 C29 2.016(11) .
Fe2 C30 2.018(13) .
Fe2 C21 2.038(9) .
Fe2 C25 2.039(10) .
Fe2 C24 2.047(14) .
Fe2 C22 2.048(10) .
Fe2 C28 2.055(13) .
Fe2 C23 2.067(11) .
C26 C30 1.39(3) .
C26 C27 1.41(3) .
C27 C28 1.36(3) .
C28 C29 1.34(2) .
C29 C30 1.40(2) .
C21 C22 1.435(14) .
C21 C25 1.450(14) .
C22 C23 1.471(14) .
C22 Si2 1.878(11) .
C25 C24 1.472(19) .
C23 C24 1.381(19) .
Si2 C22 1.878(11) 2_757
Si2 C32 1.881(12) 2_757
Si2 C32 1.881(12) .
